data_9014927
loop_
_publ_author_name
'Bacik, P.'
'Uher, P.'
'Ertl, A.'
'Jonsson, E.'
'Nysten, P.'
'Kanicky, V.'
'Vaculovic, T.'

_publ_section_title
;
 Zoned REE-enriched dravite from a granitic pegmatite in Forshammar Bergslagen
 Province, Sweden: An EMPA, XRD and LA-ICP-MS study
 Sample: TSW an3 (rim)
;
_journal_name_full 'The Canadian Mineralogist'
_journal_page_first 825
_journal_page_last 841
_journal_paper_doi 10.3749/canmin.50.4.825
_journal_volume 50
_journal_year 2012
_chemical_compound_source 'Forshammar Bergslagen Province, Sweden'
_chemical_formula_sum 'Al6 B3 Ca0.05 F0.038 Fe0.231 H3.42 K0.01 Mg2.769 Na0.711 O30.962 Si6'
_chemical_name_mineral Dravite
_space_group_IT_number 160
_symmetry_space_group_name_Hall 'R 3 -2"'
_symmetry_space_group_name_H-M 'R 3 m :H'
_cell_angle_alpha 90
_cell_angle_beta 90
_cell_angle_gamma 120
_cell_formula_units_Z 3
_cell_length_a 15.921
_cell_length_b 15.921
_cell_length_c 7.175
_cell_volume 1575.046
_database_code_amcsd 0019716
_exptl_crystal_density_diffrn 3.040
_cod_original_sg_symbol_H-M 'R 3 m'
_cod_original_formula_sum 'Na.711 Ca.05 K.01 (Fe.231 Mg2.769) Al6 Si6 B3 O30.962 F.038 H3.42'
_cod_database_code 9014927

loop_
_space_group_symop_operation_xyz
x,y,z
2/3+x,1/3+y,1/3+z
1/3+x,2/3+y,2/3+z
x,x-y,z
2/3+x,1/3+x-y,1/3+z
1/3+x,2/3+x-y,2/3+z
-y,-x,z
2/3-y,1/3-x,1/3+z
1/3-y,2/3-x,2/3+z
-x+y,y,z
2/3-x+y,1/3+y,1/3+z
1/3-x+y,2/3+y,2/3+z
-y,x-y,z
2/3-y,1/3+x-y,1/3+z
1/3-y,2/3+x-y,2/3+z
-x+y,-x,z
2/3-x+y,1/3-x,1/3+z
1/3-x+y,2/3-x,2/3+z

loop_
_atom_site_aniso_label
_atom_site_aniso_U_11
_atom_site_aniso_U_22
_atom_site_aniso_U_33
_atom_site_aniso_U_12
_atom_site_aniso_U_13
_atom_site_aniso_U_23
NaX 0.01910 0.01910 0.01970 0.00960 0.00000 0.00000
CaX 0.01910 0.01910 0.01970 0.00960 0.00000 0.00000
KX 0.01910 0.01910 0.01970 0.00960 0.00000 0.00000
FeY 0.00682 0.00470 0.01074 0.00341 -0.00344 -0.00172
MgY 0.00682 0.00470 0.01074 0.00341 -0.00344 -0.00172
AlZ 0.00528 0.00555 0.00533 0.00267 -0.00007 0.00038
SiT 0.00462 0.00423 0.00521 0.00220 -0.00044 -0.00060
B 0.00520 0.00570 0.00710 0.00286 0.00034 0.00070
O1 0.01310 0.01310 0.00710 0.00655 0.00000 0.00000
O-H1 0.01310 0.01310 0.00710 0.00655 0.00000 0.00000
F1 0.01310 0.01310 0.00710 0.00655 0.00000 0.00000
O2 0.01260 0.00500 0.01270 0.00252 0.00010 0.00020
O3 0.02460 0.01200 0.00570 0.01230 0.00020 0.00008
O4 0.00715 0.01450 0.00970 0.00727 -0.00075 -0.00150
O5 0.01500 0.00726 0.00930 0.00750 0.00180 0.00088
O6 0.00930 0.00980 0.00527 0.00521 -0.00083 -0.00128
O7 0.00649 0.00625 0.00760 0.00121 -0.00103 -0.00101
O8 0.00467 0.00900 0.01180 0.00336 0.00093 0.00257

loop_
_atom_site_label
_atom_site_fract_x
_atom_site_fract_y
_atom_site_fract_z
_atom_site_occupancy
_atom_site_U_iso_or_equiv
_atom_site_type_symbol
_atom_site_attached_hydrogens
NaX 0.00000 0.00000 0.23065 0.71100 0.01930 Na 0
CaX 0.00000 0.00000 0.23065 0.05000 0.01930 Ca 0
KX 0.00000 0.00000 0.23065 0.01000 0.01930 K 0
FeY 0.12439 0.06219 0.63110 0.07700 0.00718 Fe 0
MgY 0.12439 0.06219 0.63110 0.92300 0.00718 Mg 0
AlZ 0.29771 0.26140 0.61062 1.00000 0.00540 Al 0
SiT 0.19176 0.18981 -0.00040 1.00000 0.00469 Si 0
B 0.10976 0.21953 0.45395 1.00000 0.00598 B 0
O1 0.00000 0.00000 0.77160 0.54200 0.01110 O 0
O-H1 0.00000 0.00000 0.77160 0.42000 0.01110 O 1
F1 0.00000 0.00000 0.77160 0.03800 0.01110 F 0
O2 0.06098 0.12196 0.48629 1.00000 0.01097 O 0
O3 0.26378 0.13189 0.50948 1.00000 0.01269 O 0
O4 0.09353 0.18707 0.07046 1.00000 0.00963 O 0
O5 0.18512 0.09256 0.09237 1.00000 0.00968 O 0
O6 0.19549 0.18515 0.77620 1.00000 0.00792 O 0
O7 0.28536 0.28518 0.07831 1.00000 0.00766 O 0
O8 0.20954 0.27033 0.43993 1.00000 0.00851 O 0
H3 0.25920 0.12960 0.40200 1.00000 0.03400 H 0

loop_
_cod_changelog_entry_id
_cod_changelog_entry_author
_cod_changelog_entry_date
_cod_changelog_entry_text
1
;cod-tools version 3.8.0
Id: cif_guess_AMCSD_atom_types 9574 2023-05-10 09:00:05Z saulius
;
2023-05-10T18:55:37+03:00
;Derived atom types and hydrogen counts
from atom names that follow the AMCSD naming convention
(Wat == water, O-H == hydroxyl).
;

loop_
_cod_related_entry_id
_cod_related_entry_database
_cod_related_entry_code
1 AMCSD 0019716
